data_4314624
loop_
_publ_author_name
'Pijus K. Sasmal'
'Sounik Saha'
'Ritankar Majumdar'
'Rajan R. Dighe'
'Akhil R. Chakravarty'

_publ_contact_author_address
;Department of Inorganic and Physical Chemistry 
Indian Institute of Science
Bangalore 560 012. INDIA
;
_publ_contact_author_email arc@ipc.iisc.ernet.in
_publ_contact_author_fax 91-080-23600683
_publ_contact_author_name 'Prof. A. R. Chakravarty'
_publ_contact_author_phone 91-080-22932533
_publ_section_title
;
 Photocytotoxic Oxovanadium(IV) Complexes Showing Light-Induced DNA and
 Protein Cleavage Activity
;
_journal_name_full 'Inorganic Chemistry'
_journal_page_first 849
_journal_page_last 859
_journal_paper_doi 10.1021/ic900701s
_journal_volume 49
_journal_year 2010
_chemical_formula_moiety 'C28 H31 Cl2 N7 O5 V'
_chemical_formula_sum 'C28 H31 Cl2 N7 O5 V'
_chemical_formula_weight 667.44
_chemical_name_systematic
;
 ?
;
_space_group_IT_number 2
_symmetry_cell_setting triclinic
_symmetry_space_group_name_Hall '-P 1'
_symmetry_space_group_name_H-M 'P -1'
_atom_sites_solution_hydrogens geom
_atom_sites_solution_primary direct
_atom_sites_solution_secondary difmap
_audit_creation_method SHELXL-97
_cell_angle_alpha 113.664(6)
_cell_angle_beta 93.486(7)
_cell_angle_gamma 90.775(7)
_cell_formula_units_Z 2
_cell_length_a 10.411(4)
_cell_length_b 12.732(5)
_cell_length_c 12.961(5)
_cell_measurement_temperature 293(2)
_cell_measurement_theta_max 0.894
_cell_measurement_theta_min 0.841
_cell_volume 1569.3(11)
_computing_cell_refinement 'Bruker Smart'
_computing_data_collection 'Bruker Smart'
_computing_data_reduction 'Bruker Saint'
_computing_molecular_graphics 'Ortep-3 for Windows (Farrugia, 1997)'
_computing_publication_material 'WinGX publication routines (Farrugia, 1999)'
_computing_structure_refinement 'SHELXL-97 (Sheldrick, 1997)'
_computing_structure_solution 'SHELXS-97 (Sheldrick, 1997)'
_diffrn_ambient_temperature 293(2)
_diffrn_detector_area_resol_mean 0.3
_diffrn_measured_fraction_theta_full 0.997
_diffrn_measured_fraction_theta_max 0.997
_diffrn_measurement_device_type 'Bruker Smart CCD Area Detector'
_diffrn_measurement_method 'omega scans'
_diffrn_radiation_monochromator graphite
_diffrn_radiation_source 'fine-focus sealed tube'
_diffrn_radiation_type MoK\a
_diffrn_radiation_wavelength 0.71073
_diffrn_reflns_av_R_equivalents 0.1195
_diffrn_reflns_av_sigmaI/netI 0.1725
_diffrn_reflns_limit_h_max 12
_diffrn_reflns_limit_h_min -12
_diffrn_reflns_limit_k_max 15
_diffrn_reflns_limit_k_min -15
_diffrn_reflns_limit_l_max 15
_diffrn_reflns_limit_l_min -15
_diffrn_reflns_number 15007
_diffrn_reflns_theta_full 25.00
_diffrn_reflns_theta_max 25.00
_diffrn_reflns_theta_min 1.72
_exptl_absorpt_coefficient_mu 0.535
_exptl_absorpt_correction_T_max 0.894
_exptl_absorpt_correction_T_min 0.841
_exptl_absorpt_correction_type empirical
_exptl_absorpt_process_details SADABS(Sheldrick,1997)
_exptl_crystal_colour brown
_exptl_crystal_density_diffrn 1.412
_exptl_crystal_density_method 'not measured'
_exptl_crystal_description rectangular
_exptl_crystal_F_000 690
_exptl_crystal_size_max 0.35
_exptl_crystal_size_mid 0.27
_exptl_crystal_size_min 0.21
_refine_diff_density_max 0.768
_refine_diff_density_min -0.866
_refine_diff_density_rms 0.127
_refine_ls_extinction_method none
_refine_ls_goodness_of_fit_ref 0.972
_refine_ls_hydrogen_treatment constr
_refine_ls_matrix_type full
_refine_ls_number_parameters 388
_refine_ls_number_reflns 5512
_refine_ls_number_restraints 0
_refine_ls_restrained_S_all 0.972
_refine_ls_R_factor_all 0.2124
_refine_ls_R_factor_gt 0.1083
_refine_ls_shift/su_max 0.000
_refine_ls_shift/su_mean 0.000
_refine_ls_structure_factor_coef Fsqd
_refine_ls_weighting_details 'calc w=1/[\s^2^(Fo^2^)+(0.1816P)^2^+1.0894P] where P=(Fo^2^+2Fc^2^)/3'
_refine_ls_weighting_scheme calc
_refine_ls_wR_factor_gt 0.2656
_refine_ls_wR_factor_ref 0.3309
_reflns_number_gt 2565
_reflns_number_total 5512
_reflns_threshold_expression >2sigma(I)
_cod_data_source_file ic900701s_si_002.cif
_cod_data_source_block arc1
_cod_depositor_comments
;
The following automatic conversions were performed:

'_symmetry_cell_setting' value 'Triclinic' changed to 'triclinic'
according to the built-in table from CIF Core dictionary named
'cif_core.dic' version 2.4.1 from 2010-06-29.

Automatic conversion script
Id: cif_fix_values 1646 2011-03-28 12:23:43Z adriana 
;
_cod_original_cell_volume 1569.4(10)
_cod_database_code 4314624

loop_
_symmetry_equiv_pos_as_xyz
'x, y, z'
'-x, -y, -z'

loop_
_atom_site_label
_atom_site_type_symbol
_atom_site_fract_x
_atom_site_fract_y
_atom_site_fract_z
_atom_site_U_iso_or_equiv
_atom_site_adp_type
_atom_site_occupancy
_atom_site_symmetry_multiplicity
_atom_site_calc_flag
_atom_site_refinement_flags
_atom_site_disorder_assembly
_atom_site_disorder_group
V1 V 0.56059(15) 0.36533(13) 0.30409(12) 0.0355(5) Uani 1 1 d . . .
Cl1 Cl 0.4447(3) -0.0239(2) 0.2248(2) 0.0677(9) Uani 1 1 d . . .
Cl2 Cl 0.9264(4) 0.0423(5) 0.2491(5) 0.152(2) Uani 1 1 d . . .
O1 O 0.5808(6) 0.4953(5) 0.3860(5) 0.0493(17) Uani 1 1 d . . .
N1 N 0.3850(7) 0.3182(6) 0.3504(6) 0.0394(18) Uani 1 1 d . . .
N2 N 0.6239(7) 0.2802(6) 0.4080(6) 0.0412(18) Uani 1 1 d . . .
N3 N 0.4656(6) 0.3819(5) 0.1673(6) 0.0346(17) Uani 1 1 d . . .
N4 N 0.3592(7) 0.3156(6) -0.0006(6) 0.046(2) Uani 1 1 d . . .
H4 H 0.3244 0.2676 -0.0644 0.055 Uiso 1 1 calc R . .
N5 N 0.5442(7) 0.1773(6) 0.1593(6) 0.0439(19) Uani 1 1 d . . .
H5 H 0.5173 0.1286 0.1901 0.053 Uiso 1 1 calc R . .
N6 N 0.7333(7) 0.3443(7) 0.2270(6) 0.0407(18) Uani 1 1 d . . .
N7 N 0.8715(8) 0.2490(7) 0.1026(7) 0.055(2) Uani 1 1 d . . .
H7 H 0.9058 0.1930 0.0507 0.066 Uiso 1 1 calc R . .
C1 C 0.2651(9) 0.3358(9) 0.3207(8) 0.057(3) Uani 1 1 d . . .
H1 H 0.2555 0.3759 0.2747 0.068 Uiso 1 1 calc R . .
C2 C 0.1553(11) 0.3005(11) 0.3515(10) 0.078(4) Uani 1 1 d . . .
H2 H 0.0741 0.3156 0.3279 0.094 Uiso 1 1 calc R . .
C3 C 0.1718(10) 0.2396(11) 0.4214(9) 0.070(3) Uani 1 1 d . . .
H3 H 0.0999 0.2143 0.4455 0.084 Uiso 1 1 calc R . .
C4 C 0.2926(10) 0.2175(8) 0.4541(8) 0.053(3) Uani 1 1 d . . .
C5 C 0.3194(12) 0.1581(8) 0.5282(8) 0.062(3) Uani 1 1 d . . .
H5A H 0.2513 0.1315 0.5556 0.075 Uiso 1 1 calc R . .
C6 C 0.4405(13) 0.1410(9) 0.5574(9) 0.066(3) Uani 1 1 d . . .
H6 H 0.4539 0.1034 0.6053 0.079 Uiso 1 1 calc R . .
C7 C 0.5493(10) 0.1783(8) 0.5176(8) 0.049(3) Uani 1 1 d . . .
C8 C 0.6764(12) 0.1623(9) 0.5439(9) 0.063(3) Uani 1 1 d . . .
H8 H 0.6956 0.1223 0.5888 0.076 Uiso 1 1 calc R . .
C9 C 0.7715(12) 0.2041(11) 0.5049(10) 0.078(4) Uani 1 1 d . . .
H9 H 0.8567 0.1938 0.5235 0.094 Uiso 1 1 calc R . .
C10 C 0.7439(10) 0.2634(9) 0.4364(8) 0.059(3) Uani 1 1 d . . .
H10 H 0.8116 0.2918 0.4099 0.071 Uiso 1 1 calc R . .
C11 C 0.5269(9) 0.2396(7) 0.4487(7) 0.040(2) Uani 1 1 d . . .
C12 C 0.3989(8) 0.2584(7) 0.4177(7) 0.036(2) Uani 1 1 d . . .
C13 C 0.4248(8) 0.4753(7) 0.1459(7) 0.033(2) Uani 1 1 d . . .
C14 C 0.4403(9) 0.5893(8) 0.2078(8) 0.050(3) Uani 1 1 d . . .
H14 H 0.4842 0.6173 0.2789 0.060 Uiso 1 1 calc R . .
C15 C 0.3896(10) 0.6643(8) 0.1634(9) 0.055(3) Uani 1 1 d . . .
H15 H 0.4008 0.7431 0.2047 0.066 Uiso 1 1 calc R . .
C16 C 0.3225(10) 0.6222(10) 0.0577(10) 0.060(3) Uani 1 1 d . . .
H16 H 0.2893 0.6740 0.0300 0.072 Uiso 1 1 calc R . .
C17 C 0.3036(9) 0.5065(9) -0.0071(8) 0.049(3) Uani 1 1 d . . .
H17 H 0.2576 0.4786 -0.0772 0.059 Uiso 1 1 calc R . .
C18 C 0.3578(8) 0.4331(8) 0.0390(7) 0.039(2) Uani 1 1 d . . .
C19 C 0.4251(9) 0.2888(8) 0.0785(8) 0.042(2) Uani 1 1 d . . .
C20 C 0.4452(9) 0.1721(7) 0.0699(7) 0.045(2) Uani 1 1 d . . .
H20A H 0.4737 0.1250 -0.0039 0.054 Uiso 1 1 calc R . .
H20B H 0.3652 0.1381 0.0793 0.054 Uiso 1 1 calc R . .
C21 C 0.8512(10) 0.5345(11) 0.2941(9) 0.066(3) Uani 1 1 d . . .
H21 H 0.7942 0.5746 0.3474 0.079 Uiso 1 1 calc R . .
C22 C 0.9612(12) 0.5906(12) 0.2754(11) 0.087(4) Uani 1 1 d . . .
H22 H 0.9751 0.6693 0.3156 0.104 Uiso 1 1 calc R . .
C23 C 1.0481(12) 0.5295(13) 0.1978(12) 0.086(4) Uani 1 1 d . . .
H23 H 1.1203 0.5678 0.1886 0.103 Uiso 1 1 calc R . .
C24 C 1.0295(10) 0.4156(12) 0.1356(11) 0.075(4) Uani 1 1 d . . .
H24 H 1.0866 0.3757 0.0823 0.090 Uiso 1 1 calc R . .
C25 C 0.9202(10) 0.3582(10) 0.1535(9) 0.055(3) Uani 1 1 d . . .
C26 C 0.8329(9) 0.4183(9) 0.2299(8) 0.044(2) Uani 1 1 d . . .
C27 C 0.7602(9) 0.2435(8) 0.1475(8) 0.046(2) Uani 1 1 d . . .
C28 C 0.6748(9) 0.1428(8) 0.1179(9) 0.057(3) Uani 1 1 d . . .
H28A H 0.7109 0.0929 0.1514 0.069 Uiso 1 1 calc R . .
H28B H 0.6672 0.1005 0.0366 0.069 Uiso 1 1 calc R . .
OW1 O 0.2885(8) 0.1392(7) -0.2049(6) 0.093(3) Uani 1 1 d . . .
OW2 O 1.1060(9) 0.1249(9) 0.0174(9) 0.127(4) Uani 1 1 d . . .
OW4 O 1.1666(12) -0.0294(14) 0.1259(10) 0.197(7) Uani 1 1 d . . .
OW3 O 0.9907(10) -0.0848(11) 0.3709(17) 0.210(8) Uani 1 1 d . . .

loop_
_atom_site_aniso_label
_atom_site_aniso_U_11
_atom_site_aniso_U_22
_atom_site_aniso_U_33
_atom_site_aniso_U_23
_atom_site_aniso_U_13
_atom_site_aniso_U_12
V1 0.0486(10) 0.0415(10) 0.0249(8) 0.0217(7) 0.0049(6) 0.0061(7)
Cl1 0.109(2) 0.0522(17) 0.0573(17) 0.0365(14) 0.0152(16) 0.0050(15)
Cl2 0.109(3) 0.164(5) 0.162(5) 0.044(4) 0.012(3) 0.013(3)
O1 0.056(4) 0.059(4) 0.041(4) 0.028(3) 0.009(3) -0.001(3)
N1 0.046(5) 0.053(5) 0.028(4) 0.024(4) 0.005(3) 0.011(4)
N2 0.045(5) 0.056(5) 0.028(4) 0.023(4) 0.000(3) 0.005(4)
N3 0.048(4) 0.027(4) 0.033(4) 0.016(3) 0.008(3) 0.012(3)
N4 0.058(5) 0.049(5) 0.030(4) 0.017(4) -0.009(4) -0.004(4)
N5 0.059(5) 0.042(5) 0.038(5) 0.025(4) 0.002(4) 0.002(4)
N6 0.041(4) 0.055(5) 0.038(4) 0.031(4) 0.005(3) 0.001(4)
N7 0.059(6) 0.060(6) 0.061(6) 0.036(5) 0.030(5) 0.029(4)
C1 0.044(6) 0.090(8) 0.054(7) 0.046(6) 0.010(5) 0.015(5)
C2 0.047(7) 0.132(11) 0.073(8) 0.059(8) 0.006(6) 0.010(7)
C3 0.041(7) 0.114(10) 0.060(7) 0.039(7) 0.019(5) -0.005(6)
C4 0.068(8) 0.051(6) 0.040(6) 0.016(5) 0.021(5) -0.005(5)
C5 0.095(9) 0.057(7) 0.047(6) 0.032(6) 0.021(6) -0.013(6)
C6 0.102(10) 0.058(7) 0.051(7) 0.035(6) 0.010(7) 0.002(7)
C7 0.073(7) 0.042(6) 0.037(6) 0.022(5) -0.002(5) 0.006(5)
C8 0.090(9) 0.066(7) 0.049(7) 0.040(6) -0.002(6) 0.018(6)
C9 0.071(8) 0.117(11) 0.060(8) 0.051(8) -0.011(6) 0.021(7)
C10 0.053(7) 0.084(8) 0.053(7) 0.039(6) 0.003(5) 0.020(6)
C11 0.052(6) 0.046(6) 0.030(5) 0.022(4) 0.007(4) 0.004(4)
C12 0.040(5) 0.048(6) 0.024(5) 0.018(4) 0.006(4) 0.006(4)
C13 0.049(6) 0.030(5) 0.030(5) 0.021(4) 0.009(4) 0.009(4)
C14 0.061(7) 0.058(7) 0.042(6) 0.030(5) 0.002(5) 0.005(5)
C15 0.067(7) 0.046(6) 0.068(8) 0.037(6) 0.022(6) 0.017(5)
C16 0.074(8) 0.065(8) 0.070(8) 0.056(7) 0.012(6) 0.018(6)
C17 0.059(6) 0.070(7) 0.039(6) 0.042(6) 0.006(5) 0.017(5)
C18 0.047(6) 0.047(6) 0.033(5) 0.024(5) 0.010(4) 0.007(4)
C19 0.054(6) 0.043(6) 0.037(6) 0.024(5) 0.008(4) 0.004(4)
C20 0.074(7) 0.037(5) 0.029(5) 0.018(4) -0.003(5) 0.002(5)
C21 0.058(7) 0.094(9) 0.055(7) 0.042(7) -0.002(5) -0.010(6)
C22 0.077(9) 0.093(10) 0.091(10) 0.038(8) 0.001(8) -0.030(8)
C23 0.059(8) 0.098(11) 0.100(11) 0.039(9) 0.011(8) -0.019(7)
C24 0.047(7) 0.115(11) 0.079(9) 0.055(9) 0.011(6) -0.004(7)
C25 0.053(6) 0.076(8) 0.052(7) 0.040(6) 0.018(5) 0.022(6)
C26 0.053(6) 0.055(6) 0.037(5) 0.032(5) -0.001(5) 0.006(5)
C27 0.047(6) 0.052(7) 0.056(6) 0.037(6) 0.015(5) 0.015(5)
C28 0.059(7) 0.054(7) 0.061(7) 0.025(6) 0.018(5) 0.009(5)
OW1 0.121(7) 0.100(7) 0.043(5) 0.016(4) -0.009(5) 0.013(5)
OW2 0.102(7) 0.137(9) 0.141(9) 0.048(8) 0.039(7) 0.037(6)
OW4 0.132(10) 0.298(19) 0.108(10) 0.025(11) -0.001(8) 0.058(11)
OW3 0.086(8) 0.135(11) 0.39(2) 0.092(13) -0.009(11) 0.010(7)

loop_
_atom_type_symbol
_atom_type_description
_atom_type_scat_dispersion_real
_atom_type_scat_dispersion_imag
_atom_type_scat_source
C C 0.0033 0.0016 'International Tables Vol C Tables 4.2.6.8 and 6.1.1.4'
H H 0.0000 0.0000 'International Tables Vol C Tables 4.2.6.8 and 6.1.1.4'
N N 0.0061 0.0033 'International Tables Vol C Tables 4.2.6.8 and 6.1.1.4'
O O 0.0106 0.0060 'International Tables Vol C Tables 4.2.6.8 and 6.1.1.4'
Cl Cl 0.1484 0.1585 'International Tables Vol C Tables 4.2.6.8 and 6.1.1.4'
V V 0.3005 0.5294 'International Tables Vol C Tables 4.2.6.8 and 6.1.1.4'

loop_
_geom_angle_atom_site_label_1
_geom_angle_atom_site_label_2
_geom_angle_atom_site_label_3
_geom_angle
_geom_angle_site_symmetry_1
_geom_angle_site_symmetry_3
_geom_angle_publ_flag
O1 V1 N3 99.7(3) . . ?
O1 V1 N6 98.7(3) . . ?
N3 V1 N6 90.6(3) . . ?
O1 V1 N1 102.7(3) . . ?
N3 V1 N1 90.3(3) . . ?
N6 V1 N1 158.1(3) . . ?
O1 V1 N2 102.6(3) . . ?
N3 V1 N2 156.5(3) . . ?
N6 V1 N2 93.1(3) . . ?
N1 V1 N2 77.8(3) . . ?
O1 V1 N5 171.1(3) . . ?
N3 V1 N5 74.8(3) . . ?
N6 V1 N5 74.7(3) . . ?
N1 V1 N5 84.4(3) . . ?
N2 V1 N5 83.8(3) . . ?
C1 N1 C12 116.9(8) . . ?
C1 N1 V1 129.0(6) . . ?
C12 N1 V1 114.1(6) . . ?
C10 N2 C11 118.2(8) . . ?
C10 N2 V1 127.9(7) . . ?
C11 N2 V1 113.9(6) . . ?
C19 N3 C13 106.8(7) . . ?
C19 N3 V1 119.3(5) . . ?
C13 N3 V1 133.8(6) . . ?
C19 N4 C18 107.9(7) . . ?
C19 N4 H4 126.0 . . ?
C18 N4 H4 126.0 . . ?
C20 N5 C28 114.2(7) . . ?
C20 N5 V1 109.6(5) . . ?
C28 N5 V1 109.2(5) . . ?
C20 N5 H5 107.9 . . ?
C28 N5 H5 107.9 . . ?
V1 N5 H5 107.9 . . ?
C27 N6 C26 104.8(8) . . ?
C27 N6 V1 120.7(6) . . ?
C26 N6 V1 134.1(7) . . ?
C27 N7 C25 107.8(8) . . ?
C27 N7 H7 126.1 . . ?
C25 N7 H7 126.1 . . ?
N1 C1 C2 126.0(10) . . ?
N1 C1 H1 117.0 . . ?
C2 C1 H1 117.0 . . ?
C1 C2 C3 116.2(10) . . ?
C1 C2 H2 121.9 . . ?
C3 C2 H2 121.9 . . ?
C4 C3 C2 120.8(10) . . ?
C4 C3 H3 119.6 . . ?
C2 C3 H3 119.6 . . ?
C3 C4 C12 118.1(9) . . ?
C3 C4 C5 124.8(10) . . ?
C12 C4 C5 117.1(10) . . ?
C6 C5 C4 121.2(10) . . ?
C6 C5 H5A 119.4 . . ?
C4 C5 H5A 119.4 . . ?
C5 C6 C7 122.4(10) . . ?
C5 C6 H6 118.8 . . ?
C7 C6 H6 118.8 . . ?
C8 C7 C11 117.0(9) . . ?
C8 C7 C6 125.1(10) . . ?
C11 C7 C6 117.9(10) . . ?
C9 C8 C7 120.2(10) . . ?
C9 C8 H8 119.9 . . ?
C7 C8 H8 119.9 . . ?
C8 C9 C10 120.5(11) . . ?
C8 C9 H9 119.8 . . ?
C10 C9 H9 119.8 . . ?
N2 C10 C9 121.7(11) . . ?
N2 C10 H10 119.2 . . ?
C9 C10 H10 119.2 . . ?
N2 C11 C7 122.5(9) . . ?
N2 C11 C12 117.5(8) . . ?
C7 C11 C12 120.0(8) . . ?
N1 C12 C4 122.0(8) . . ?
N1 C12 C11 116.6(7) . . ?
C4 C12 C11 121.4(8) . . ?
C14 C13 N3 131.5(8) . . ?
C14 C13 C18 120.5(8) . . ?
N3 C13 C18 108.0(7) . . ?
C13 C14 C15 118.9(9) . . ?
C13 C14 H14 120.6 . . ?
C15 C14 H14 120.6 . . ?
C16 C15 C14 120.5(10) . . ?
C16 C15 H15 119.8 . . ?
C14 C15 H15 119.8 . . ?
C17 C16 C15 122.2(9) . . ?
C17 C16 H16 118.9 . . ?
C15 C16 H16 118.9 . . ?
C16 C17 C18 116.0(9) . . ?
C16 C17 H17 122.0 . . ?
C18 C17 H17 122.0 . . ?
N4 C18 C13 106.0(7) . . ?
N4 C18 C17 132.1(9) . . ?
C13 C18 C17 121.9(9) . . ?
N3 C19 N4 111.3(8) . . ?
N3 C19 C20 123.6(8) . . ?
N4 C19 C20 125.0(8) . . ?
C19 C20 N5 108.7(7) . . ?
C19 C20 H20A 110.0 . . ?
N5 C20 H20A 110.0 . . ?
C19 C20 H20B 110.0 . . ?
N5 C20 H20B 110.0 . . ?
H20A C20 H20B 108.3 . . ?
C26 C21 C22 117.2(11) . . ?
C26 C21 H21 121.4 . . ?
C22 C21 H21 121.4 . . ?
C23 C22 C21 121.1(13) . . ?
C23 C22 H22 119.4 . . ?
C21 C22 H22 119.4 . . ?
C24 C23 C22 121.2(12) . . ?
C24 C23 H23 119.4 . . ?
C22 C23 H23 119.4 . . ?
C23 C24 C25 118.4(12) . . ?
C23 C24 H24 120.8 . . ?
C25 C24 H24 120.8 . . ?
N7 C25 C26 106.1(9) . . ?
N7 C25 C24 132.9(10) . . ?
C26 C25 C24 120.8(11) . . ?
C21 C26 N6 129.4(9) . . ?
C21 C26 C25 121.3(10) . . ?
N6 C26 C25 109.2(9) . . ?
N6 C27 N7 111.9(8) . . ?
N6 C27 C28 121.3(8) . . ?
N7 C27 C28 126.8(9) . . ?
C27 C28 N5 110.5(8) . . ?
C27 C28 H28A 109.6 . . ?
N5 C28 H28A 109.6 . . ?
C27 C28 H28B 109.6 . . ?
N5 C28 H28B 109.6 . . ?
H28A C28 H28B 108.1 . . ?

loop_
_geom_bond_atom_site_label_1
_geom_bond_atom_site_label_2
_geom_bond_distance
_geom_bond_site_symmetry_2
_geom_bond_publ_flag
V1 O1 1.570(6) . ?
V1 N3 2.064(7) . ?
V1 N6 2.079(7) . ?
V1 N1 2.111(7) . ?
V1 N2 2.123(7) . ?
V1 N5 2.372(7) . ?
N1 C1 1.332(11) . ?
N1 C12 1.372(10) . ?
N2 C10 1.326(11) . ?
N2 C11 1.354(11) . ?
N3 C19 1.320(10) . ?
N3 C13 1.391(10) . ?
N4 C19 1.357(11) . ?
N4 C18 1.373(11) . ?
N4 H4 0.8600 . ?
N5 C20 1.483(10) . ?
N5 C28 1.499(11) . ?
N5 H5 0.9100 . ?
N6 C27 1.330(11) . ?
N6 C26 1.380(11) . ?
N7 C27 1.341(11) . ?
N7 C25 1.352(12) . ?
N7 H7 0.8600 . ?
C1 C2 1.362(14) . ?
C1 H1 0.9300 . ?
C2 C3 1.414(16) . ?
C2 H2 0.9300 . ?
C3 C4 1.372(15) . ?
C3 H3 0.9300 . ?
C4 C12 1.401(12) . ?
C4 C5 1.459(14) . ?
C5 C6 1.340(15) . ?
C5 H5A 0.9300 . ?
C6 C7 1.423(14) . ?
C6 H6 0.9300 . ?
C7 C8 1.384(14) . ?
C7 C11 1.415(12) . ?
C8 C9 1.335(15) . ?
C8 H8 0.9300 . ?
C9 C10 1.398(15) . ?
C9 H9 0.9300 . ?
C10 H10 0.9300 . ?
C11 C12 1.421(12) . ?
C13 C14 1.348(12) . ?
C13 C18 1.404(11) . ?
C14 C15 1.393(13) . ?
C14 H14 0.9300 . ?
C15 C16 1.391(14) . ?
C15 H15 0.9300 . ?
C16 C17 1.376(13) . ?
C16 H16 0.9300 . ?
C17 C18 1.404(12) . ?
C17 H17 0.9300 . ?
C19 C20 1.464(12) . ?
C20 H20A 0.9700 . ?
C20 H20B 0.9700 . ?
C21 C26 1.380(14) . ?
C21 C22 1.425(15) . ?
C21 H21 0.9300 . ?
C22 C23 1.391(17) . ?
C22 H22 0.9300 . ?
C23 C24 1.351(16) . ?
C23 H23 0.9300 . ?
C24 C25 1.425(14) . ?
C24 H24 0.9300 . ?
C25 C26 1.382(12) . ?
C27 C28 1.455(13) . ?
C28 H28A 0.9700 . ?
C28 H28B 0.9700 . ?
